data_1562849
loop_
_publ_author_name
'Liu, Dong-Sheng'
'Sui, Yan'
'Chen, Weng-Tong'
'Huang, Jian-Gen'
'Chen, Jian-Zhong'
'Huang, Chang-Cang'

_publ_section_title
;
 Two new Zn(II) and Cd(II) coordinastion polymers based on amino-tetrazole
 and phenylcarboxylate: Syntheses, topological structures and
 photoluminescent properties
;
_journal_name_full 'Journal of Solid State Chemistry'
_journal_page_first 161
_journal_page_last 167
_journal_paper_doi 10.1016/j.jssc.2012.06.011
_journal_volume 196
_journal_year 2012
_chemical_formula_moiety 'C9 H10 N10 O3 Zn2'
_chemical_formula_sum 'C9 H10 N10 O3 Zn2'
_chemical_formula_weight 437.01
_space_group_IT_number 54
_space_group_name_Hall '-P 2a 2ac'
_space_group_name_H-M_alt 'P c c a'
_symmetry_cell_setting orthorhombic
_symmetry_space_group_name_Hall '-P 2a 2ac'
_symmetry_space_group_name_H-M 'P c c a'
_atom_sites_solution_hydrogens geom
_atom_sites_solution_primary direct
_atom_sites_solution_secondary difmap
_audit_creation_method SHELXL-97
_cell_angle_alpha 90.00
_cell_angle_beta 90.00
_cell_angle_gamma 90.00
_cell_formula_units_Z 4
_cell_length_a 10.406(2)
_cell_length_b 13.102(3)
_cell_length_c 12.723(3)
_cell_measurement_reflns_used 25
_cell_measurement_temperature 298(2)
_cell_measurement_theta_max 18
_cell_measurement_theta_min 12
_cell_volume 1734.6(7)
_computing_cell_refinement CrystalClear
_computing_data_collection 'CrystalClear (Rigaku, 2002)'
_computing_data_reduction CrystalClear
_computing_molecular_graphics SHELXTL
_computing_publication_material SHELXTL
_computing_structure_refinement SHELXTL
_computing_structure_solution 'SHELXTL (Siemens, 1994)'
_diffrn_ambient_temperature 298(2)
_diffrn_measured_fraction_theta_full 0.998
_diffrn_measured_fraction_theta_max 0.998
_diffrn_measurement_device_type 'Rigaku Mercury CCD area-detector'
_diffrn_measurement_method \w
_diffrn_radiation_monochromator graphite
_diffrn_radiation_source 'fine-focus sealed tube'
_diffrn_radiation_type MoK\a
_diffrn_radiation_wavelength 0.71073
_diffrn_reflns_av_R_equivalents 0.0395
_diffrn_reflns_av_sigmaI/netI 0.0219
_diffrn_reflns_limit_h_max 13
_diffrn_reflns_limit_h_min -13
_diffrn_reflns_limit_k_max 17
_diffrn_reflns_limit_k_min -17
_diffrn_reflns_limit_l_max 13
_diffrn_reflns_limit_l_min -16
_diffrn_reflns_number 12741
_diffrn_reflns_theta_full 27.50
_diffrn_reflns_theta_max 27.50
_diffrn_reflns_theta_min 3.11
_diffrn_standards_decay_% 0
_diffrn_standards_interval_time None
_diffrn_standards_number None
_exptl_absorpt_coefficient_mu 2.795
_exptl_absorpt_correction_T_max 0.568
_exptl_absorpt_correction_T_min 0.469
_exptl_absorpt_correction_type multi-scan
_exptl_absorpt_process_details 'RAPID AUTO (Rigaku Corporation, 1998)'
_exptl_crystal_colour Colourless
_exptl_crystal_density_diffrn 1.673
_exptl_crystal_density_method 'not measured'
_exptl_crystal_description Parallelepiped
_exptl_crystal_F_000 872
_exptl_crystal_size_max 0.26
_exptl_crystal_size_mid 0.24
_exptl_crystal_size_min 0.20
_refine_diff_density_max 1.053
_refine_diff_density_min -0.591
_refine_diff_density_rms 0.176
_refine_ls_extinction_coef 0.0020(8)
_refine_ls_extinction_expression Fc^*^=kFc[1+0.001xFc^2^\l^3^/sin(2\q)]^-1/4^
_refine_ls_extinction_method SHELXL
_refine_ls_goodness_of_fit_ref 1.197
_refine_ls_hydrogen_treatment mixed
_refine_ls_matrix_type full
_refine_ls_number_parameters 122
_refine_ls_number_reflns 2003
_refine_ls_number_restraints 1
_refine_ls_restrained_S_all 1.196
_refine_ls_R_factor_all 0.0648
_refine_ls_R_factor_gt 0.0631
_refine_ls_shift/su_max 0.000
_refine_ls_shift/su_mean 0.000
_refine_ls_structure_factor_coef Fsqd
_refine_ls_weighting_details 'calc w=1/[\s^2^(Fo^2^)+(0.1004P)^2^+7.8611P] where P=(Fo^2^+2Fc^2^)/3'
_refine_ls_weighting_scheme calc
_refine_ls_wR_factor_gt 0.1983
_refine_ls_wR_factor_ref 0.1998
_reflns_number_gt 1959
_reflns_number_total 2003
_reflns_threshold_expression >2sigma(I)
_cod_data_source_file JSSC-2012-196-161.cif
_cod_data_source_block pcca
_cod_original_cell_volume 1734.7(6)
_cod_original_sg_symbol_Hall '-P 2a 2ac '
_cod_original_sg_symbol_H-M Pcca
_cod_database_code 1562849

loop_
_symmetry_equiv_pos_as_xyz
'x, y, z'
'-x+1/2, -y, z'
'x+1/2, -y, -z+1/2'
'-x, y, -z+1/2'
'-x, -y, -z'
'x-1/2, y, -z'
'-x-1/2, y, z-1/2'
'x, -y, z-1/2'

loop_
_atom_site_label
_atom_site_type_symbol
_atom_site_fract_x
_atom_site_fract_y
_atom_site_fract_z
_atom_site_U_iso_or_equiv
_atom_site_adp_type
_atom_site_occupancy
_atom_site_symmetry_multiplicity
_atom_site_calc_flag
_atom_site_refinement_flags
_atom_site_disorder_assembly
_atom_site_disorder_group
Zn1 Zn 0.02375(6) 0.14405(5) 0.12155(4) 0.0242(3) Uani 1 1 d . . .
O2 O 0.0000 0.0699(5) 0.2500 0.0363(13) Uani 1 2 d SD . .
O1A O -0.0203(14) 0.2886(18) 0.1621(19) 0.044(4) Uani 0.50 1 d P . .
O1B O 0.0323(14) 0.2835(16) 0.1642(19) 0.041(4) Uani 0.50 1 d P . .
N1 N 0.1936(6) 0.1268(5) -0.1211(3) 0.0454(16) Uani 1 1 d . . .
H1A H 0.1110 0.1288 -0.1220 0.054 Uiso 1 1 calc R . .
H1B H 0.2358 0.1261 -0.1792 0.054 Uiso 1 1 calc R . .
N2 N 0.2009(4) 0.1260(4) 0.0651(3) 0.0297(10) Uani 1 1 d . . .
N3 N 0.2977(5) 0.1225(5) 0.1365(4) 0.0367(12) Uani 1 1 d . . .
N4 N 0.4056(4) 0.1209(4) 0.0880(4) 0.0335(11) Uani 1 1 d . . .
N5 N 0.3843(4) 0.1226(4) -0.0178(3) 0.0298(10) Uani 1 1 d . . .
C1 C 0.0339(11) 0.3282(9) 0.2524(14) 0.037(3) Uani 0.50 1 d P . .
C2 C 0.052(3) 0.4407(13) 0.252(2) 0.107(5) Uani 0.50 1 d P . .
C3 C 0.063(4) 0.4943(15) 0.1577(17) 0.107(5) Uani 0.50 1 d P . .
C4 C 0.080(4) 0.6000(14) 0.1587(17) 0.107(5) Uani 0.50 1 d P . .
C5 C 0.085(4) 0.6521(14) 0.2509(16) 0.107(5) Uani 0.50 1 d P . .
C6 C 0.085(4) 0.5994(14) 0.3478(17) 0.107(5) Uani 0.50 1 d P . .
C7 C 0.060(4) 0.4952(15) 0.3466(17) 0.107(5) Uani 0.50 1 d P . .
C8 C 0.2564(5) 0.1250(4) -0.0294(4) 0.0266(10) Uani 1 1 d . . .
H1 H 0.0000 0.0074(9) 0.2500 0.032 Uiso 1 2 d SD . .

loop_
_atom_site_aniso_label
_atom_site_aniso_U_11
_atom_site_aniso_U_22
_atom_site_aniso_U_33
_atom_site_aniso_U_23
_atom_site_aniso_U_13
_atom_site_aniso_U_12
Zn1 0.0190(4) 0.0372(4) 0.0164(4) -0.0021(2) 0.00075(19) -0.0004(2)
O2 0.060(4) 0.028(3) 0.021(3) 0.000 0.008(2) 0.000
O1A 0.063(11) 0.034(6) 0.036(6) 0.000(4) 0.001(9) 0.017(9)
O1B 0.062(10) 0.023(5) 0.039(6) -0.002(4) 0.010(9) 0.008(8)
N1 0.020(2) 0.102(5) 0.014(2) 0.003(2) -0.0002(16) -0.003(3)
N2 0.0169(19) 0.053(3) 0.0191(19) -0.0011(19) 0.0000(17) 0.0011(19)
N3 0.020(2) 0.070(4) 0.020(2) 0.000(2) -0.0017(17) 0.001(2)
N4 0.019(2) 0.059(3) 0.023(2) 0.000(2) -0.0001(18) 0.000(2)
N5 0.0132(19) 0.053(3) 0.023(2) 0.0000(19) 0.0015(17) -0.0009(19)
C1 0.046(10) 0.030(5) 0.036(6) 0.004(6) -0.007(9) -0.008(4)
C2 0.223(14) 0.040(4) 0.058(4) 0.002(3) -0.002(9) -0.021(6)
C3 0.223(14) 0.040(4) 0.058(4) 0.002(3) -0.002(9) -0.021(6)
C4 0.223(14) 0.040(4) 0.058(4) 0.002(3) -0.002(9) -0.021(6)
C5 0.223(14) 0.040(4) 0.058(4) 0.002(3) -0.002(9) -0.021(6)
C6 0.223(14) 0.040(4) 0.058(4) 0.002(3) -0.002(9) -0.021(6)
C7 0.223(14) 0.040(4) 0.058(4) 0.002(3) -0.002(9) -0.021(6)
C8 0.019(2) 0.039(3) 0.021(2) 0.000(2) 0.001(2) -0.002(2)

loop_
_atom_type_symbol
_atom_type_description
_atom_type_scat_dispersion_real
_atom_type_scat_dispersion_imag
_atom_type_scat_source
C C 0.0033 0.0016 'International Tables Vol C Tables 4.2.6.8 and 6.1.1.4'
H H 0.0000 0.0000 'International Tables Vol C Tables 4.2.6.8 and 6.1.1.4'
N N 0.0061 0.0033 'International Tables Vol C Tables 4.2.6.8 and 6.1.1.4'
O O 0.0106 0.0060 'International Tables Vol C Tables 4.2.6.8 and 6.1.1.4'
Zn Zn 0.2839 1.4301 'International Tables Vol C Tables 4.2.6.8 and 6.1.1.4'

loop_
_geom_angle_atom_site_label_1
_geom_angle_atom_site_label_2
_geom_angle_atom_site_label_3
_geom_angle
_geom_angle_site_symmetry_1
_geom_angle_site_symmetry_3
O1B Zn1 O2 104.4(7) . .
O1B Zn1 N5 111.1(6) . 6
O2 Zn1 N5 113.68(15) . 6
O1B Zn1 N2 100.0(5) . .
O2 Zn1 N2 111.49(15) . .
N5 Zn1 N2 114.87(18) 6 .
O1B Zn1 O1A 15.9(7) . .
O2 Zn1 O1A 103.2(7) . .
N5 Zn1 O1A 97.9(6) 6 .
N2 Zn1 O1A 114.5(6) . .
Zn1 O2 Zn1 119.1(3) 4 .
Zn1 O2 H1 120.45(16) 4 .
Zn1 O2 H1 120.45(16) . .
O1B O1A C1 97(5) . 4
O1B O1A C1 66(4) . .
C1 O1A C1 30.8(12) 4 .
O1B O1A Zn1 71(4) . .
C1 O1A Zn1 131.1(17) 4 .
C1 O1A Zn1 118.2(12) . .
O1A O1B C1 90(5) . .
O1A O1B C1 60(4) . 4
C1 O1B C1 30.4(11) . 4
O1A O1B Zn1 93(5) . .
C1 O1B Zn1 134.1(17) . .
C1 O1B Zn1 126.6(14) 4 .
C8 N1 H1A 120.0 . .
C8 N1 H1B 120.0 . .
H1A N1 H1B 120.0 . .
C8 N2 N3 106.4(4) . .
C8 N2 Zn1 136.6(4) . .
N3 N2 Zn1 116.7(3) . .
N4 N3 N2 109.2(4) . .
N3 N4 N5 109.4(4) . .
C8 N5 N4 105.7(4) . .
C8 N5 Zn1 130.6(4) . 6_655
N4 N5 Zn1 122.7(3) . 6_655
C1 C1 O1A 88(3) 4 4
C1 C1 O1B 85(3) 4 .
O1A C1 O1B 126.5(11) 4 .
C1 C1 O1A 61(2) 4 .
O1A C1 O1A 123(2) 4 .
O1B C1 O1A 23.6(8) . .
C1 C1 O1B 65(3) 4 4
O1A C1 O1B 23.2(11) 4 4
O1B C1 O1B 118.3(19) . 4
O1A C1 O1B 105.8(10) . 4
C1 C1 C2 97.2(13) 4 .
O1A C1 C2 116(2) 4 .
O1B C1 C2 117.2(18) . .
O1A C1 C2 114.9(17) . .
O1B C1 C2 118.8(18) 4 .
C1 C1 C2 58.8(11) 4 4
O1A C1 C2 109.5(18) 4 4
O1B C1 C2 111.1(15) . 4
O1A C1 C2 94.7(14) . 4
O1B C1 C2 97.3(15) 4 4
C2 C1 C2 38(2) . 4
C2 C2 C3 93(3) 4 .
C2 C2 C7 96(3) 4 .
C3 C2 C7 118.5(16) . .
C2 C2 C1 82.8(13) 4 .
C3 C2 C1 120.9(19) . .
C7 C2 C1 120.6(19) . .
C2 C2 C1 58.8(11) 4 4
C3 C2 C1 116.6(19) . 4
C7 C2 C1 120(2) . 4
C1 C2 C1 24.1(8) . 4
C2 C2 C3 51(2) 4 4
C3 C2 C3 114(2) . 4
C7 C2 C3 45.1(18) . 4
C1 C2 C3 107.5(19) . 4
C1 C2 C3 90.5(17) 4 4
C2 C2 C7 49(2) 4 4
C3 C2 C7 43.8(18) . 4
C7 C2 C7 115(2) . 4
C1 C2 C7 107.8(17) . 4
C1 C2 C7 89.0(16) 4 4
C3 C2 C7 82.2(16) 4 4
C7 C3 C2 87(2) 4 .
C7 C3 C4 96(3) 4 .
C2 C3 C4 120.2(19) . .
C7 C3 C2 50.7(17) 4 4
C2 C3 C2 37(2) . 4
C4 C3 C2 117(2) . 4
C5 C4 C3 121(2) . .
C5 C4 C6 95(3) . 4
C3 C4 C6 83(2) . 4
C5 C4 C7 114(2) . 4
C3 C4 C7 39.7(17) . 4
C6 C4 C7 43.1(12) 4 4
C4 C5 C6 120.5(17) . .
C4 C5 C5 87(2) . 4
C6 C5 C5 91(3) . 4
C7 C6 C5 118(2) . .
C7 C6 C4 79(2) . 4
C5 C6 C4 88(2) . 4
C3 C7 C6 101(3) 4 .
C3 C7 C2 84(2) 4 .
C6 C7 C2 121.4(19) . .
C3 C7 C2 48.7(16) 4 4
C6 C7 C2 120(2) . 4
C2 C7 C2 35(2) . 4
C3 C7 C4 43.9(16) 4 4
C6 C7 C4 57(2) . 4
C2 C7 C4 106(2) . 4
C2 C7 C4 77.6(17) 4 4
N2 C8 N1 125.1(5) . .
N2 C8 N5 109.3(5) . .
N1 C8 N5 125.6(5) . .

loop_
_geom_bond_atom_site_label_1
_geom_bond_atom_site_label_2
_geom_bond_distance
_geom_bond_site_symmetry_2
Zn1 O1B 1.91(2) .
Zn1 O2 1.917(3) .
Zn1 N5 1.982(4) 6
Zn1 N2 1.993(4) .
Zn1 O1A 2.02(2) .
O2 Zn1 1.917(3) 4
O2 H1 0.818(10) .
O1A O1B 0.552(19) .
O1A C1 1.21(3) 4
O1A C1 1.38(3) .
O1B C1 1.27(3) .
O1B C1 1.39(3) 4
N1 C8 1.338(7) .
N1 H1A 0.8600 .
N1 H1B 0.8600 .
N2 C8 1.333(6) .
N2 N3 1.357(6) .
N3 N4 1.282(7) .
N4 N5 1.365(6) .
N5 C8 1.340(7) .
N5 Zn1 1.982(4) 6_655
C1 C1 0.71(2) 4
C1 O1A 1.21(3) 4
C1 O1B 1.39(3) 4
C1 C2 1.486(19) .
C1 C2 1.72(2) 4
C2 C2 1.08(6) 4
C2 C3 1.39(3) .
C2 C7 1.40(3) .
C2 C1 1.72(2) 4
C2 C3 1.80(4) 4
C2 C7 1.85(4) 4
C3 C7 1.29(4) 4
C3 C4 1.40(3) .
C3 C2 1.80(4) 4
C4 C5 1.36(3) .
C4 C6 1.71(5) 4
C4 C7 2.00(4) 4
C5 C6 1.41(3) .
C5 C5 1.77(8) 4
C6 C7 1.39(3) .
C6 C4 1.71(5) 4
C7 C3 1.29(4) 4
C7 C2 1.85(4) 4
C7 C4 2.00(4) 4
